data_7116872
loop_
_publ_author_name
'K. W. J. Heard'
'J. J. Morrison'
'L. Weston'
'C. H. Lo'
'L. Pirvu'
'J. Raftery'
'M. S. Little'
'J. J. W. McDouall'
'S. G. Yeates'
'P. Quayle'

_publ_section_title
;
 An orthogonal C-H borylation - cross-coupling strategy for the
 preparation of tetrasubstituted 'A2B2'-chrysene derivatives with tuneable
 photophysical properties
;
_journal_name_full Chem.Commun.
_journal_page_first 6115
_journal_paper_doi 10.1039/C4cc10132D
_journal_volume 51
_journal_year 2015
_chemical_formula_sum 'C20 H8 Cl2 F6'
_chemical_formula_weight 433.16
_space_group_IT_number 2
_symmetry_cell_setting triclinic
_symmetry_space_group_name_Hall '-P 1'
_symmetry_space_group_name_H-M 'P -1'
_atom_sites_solution_hydrogens geom
_atom_sites_solution_primary direct
_atom_sites_solution_secondary difmap
_audit_creation_date
; 
'Fri Aug 08 13:28:26 2014' 
;
_audit_creation_method
; 
CrysAlisPro, Oxford Diffraction Ltd., 
Version 1.171.36.20 (release 27-06-2012 CrysAlis171 .NET) 
(compiled Jul 11 2012,15:38:31) 
;
_audit_update_record
;
2014-10-17 deposited with the CCDC.
2015-02-26 downloaded from the CCDC.
;
_cell_angle_alpha 97.590(3)
_cell_angle_beta 96.803(3)
_cell_angle_gamma 103.045(3)
_cell_formula_units_Z 3
_cell_length_a 8.5128(3)
_cell_length_b 11.4844(5)
_cell_length_c 13.1495(5)
_cell_measurement_reflns_used 7255
_cell_measurement_temperature 100(2)
_cell_measurement_theta_max 74.4629
_cell_measurement_theta_min 3.4287
_cell_volume 1226.68(9)
_computing_cell_refinement
; 
CrysAlisPro, Agilent Technologies, 
Version 1.171.36.20 (release 27-06-2012 CrysAlis171 .NET) 
(compiled Jul 11 2012,15:38:31) 
;
_computing_data_reduction
; 
CrysAlisPro, Agilent Technologies, 
Version 1.171.36.20 (release 27-06-2012 CrysAlis171 .NET) 
(compiled Jul 11 2012,15:38:31) 
;
_diffrn_ambient_temperature 100(2)
_diffrn_measured_fraction_theta_full 0.963
_diffrn_measured_fraction_theta_max 0.931
_diffrn_measurement_details
; 
  1 omega   86.58  268.93   1.1997    6.0000 
omega____ theta____ kappa____ phi______ frames 
    -      113.0000   73.8669  219.2088 152 
  
  2 omega   84.15  238.91   1.1997    6.0000 
omega____ theta____ kappa____ phi______ frames 
    -      111.0000   73.8669   69.2094 129 
  
  3 phi    124.45  326.15   1.2006    6.0000 
omega____ theta____ kappa____ phi______ frames 
 161.4694  110.0000   73.8669     -     168 
  
  4 omega   94.08  246.48   1.2000    6.0000 
omega____ theta____ kappa____ phi______ frames 
    -      112.0000   73.8669    4.2094 127 
  
  5 omega  -62.04   57.96   1.2000    0.7200 
omega____ theta____ kappa____ phi______ frames 
    -      -45.0000   73.8669  289.2094 100 
  
  6 omega   83.89  190.66   1.1997    6.0000 
omega____ theta____ kappa____ phi______ frames 
    -      110.0000   73.8669  109.2094 89 
  
  7 phi    156.11  306.19   1.2006    3.0000 
omega____ theta____ kappa____ phi______ frames 
 111.2994  -40.0000   73.8669     -     125 
  
  8 omega  124.43  227.63   1.2000    6.0000 
omega____ theta____ kappa____ phi______ frames 
    -      110.0000   73.8669  314.2094 86 
  
  9 omega  -67.84   47.39   1.2003    3.0000 
omega____ theta____ kappa____ phi______ frames 
    -      -57.0000   73.8669   39.2088 96 
  
 10 omega  163.61  268.04   1.2003    6.0000 
omega____ theta____ kappa____ phi______ frames 
    -      112.0000   73.8669  149.2088 87 
  
 11 omega   94.28  169.88   1.2000    6.0000 
omega____ theta____ kappa____ phi______ frames 
    -      113.0000   73.8669  -25.7900 63 
  
 12 omega   55.01  128.21   1.2000    3.0000 
omega____ theta____ kappa____ phi______ frames 
    -       55.5000   73.8669  184.2094 61 
  
;
_diffrn_measurement_device_type 'Bruker APEX-II CCD'
_diffrn_measurement_method '\w and \p scans'
_diffrn_orient_matrix_UB_11 -0.1621642000
_diffrn_orient_matrix_UB_12 -0.0339469000
_diffrn_orient_matrix_UB_13 -0.0754939000
_diffrn_orient_matrix_UB_21 -0.0408101000
_diffrn_orient_matrix_UB_22 -0.1261777000
_diffrn_orient_matrix_UB_23 0.0324232000
_diffrn_orient_matrix_UB_31 -0.0858978000
_diffrn_orient_matrix_UB_32 0.0491183000
_diffrn_orient_matrix_UB_33 0.0869269000
_diffrn_radiation_monochromator graphite
_diffrn_radiation_source 'Enhance (Cu) X-ray Source'
_diffrn_radiation_type 'Cu K\a'
_diffrn_radiation_wavelength 1.5418
_diffrn_reflns_av_R_equivalents 0.0232
_diffrn_reflns_av_sigmaI/netI 0.0293
_diffrn_reflns_limit_h_max 10
_diffrn_reflns_limit_h_min -10
_diffrn_reflns_limit_k_max 14
_diffrn_reflns_limit_k_min -13
_diffrn_reflns_limit_l_max 16
_diffrn_reflns_limit_l_min -15
_diffrn_reflns_number 8880
_diffrn_reflns_theta_full 67.00
_diffrn_reflns_theta_max 74.63
_diffrn_reflns_theta_min 3.43
_exptl_absorpt_coefficient_mu 4.224
_exptl_absorpt_correction_T_max 1.00000
_exptl_absorpt_correction_T_min 0.66534
_exptl_absorpt_correction_type multi-scan
_exptl_absorpt_process_details
; 
CrysAlisPro, Agilent Technologies, 
Version 1.171.36.20 (release 27-06-2012 CrysAlis171 .NET) 
(compiled Jul 11 2012,15:38:31) 
Empirical absorption correction using spherical harmonics, 
 implemented in SCALE3 ABSPACK scaling algorithm. 
;
_exptl_crystal_colour white
_exptl_crystal_density_diffrn 1.759
_exptl_crystal_density_method 'not measured'
_exptl_crystal_description cuboid
_exptl_crystal_F_000 648
_exptl_crystal_size_max 0.28
_exptl_crystal_size_mid 0.21
_exptl_crystal_size_min 0.07
_refine_diff_density_max 0.489
_refine_diff_density_min -0.262
_refine_diff_density_rms 0.066
_refine_ls_extinction_method none
_refine_ls_goodness_of_fit_ref 1.003
_refine_ls_hydrogen_treatment constr
_refine_ls_matrix_type full
_refine_ls_number_parameters 379
_refine_ls_number_reflns 4698
_refine_ls_number_restraints 0
_refine_ls_restrained_S_all 1.003
_refine_ls_R_factor_all 0.0364
_refine_ls_R_factor_gt 0.0329
_refine_ls_shift/su_max 0.001
_refine_ls_shift/su_mean 0.000
_refine_ls_structure_factor_coef Fsqd
_refine_ls_weighting_details 'calc w=1/[\s^2^(Fo^2^)+(0.0462P)^2^+0.7853P] where P=(Fo^2^+2Fc^2^)/3'
_refine_ls_weighting_scheme calc
_refine_ls_wR_factor_gt 0.0842
_refine_ls_wR_factor_ref 0.0865
_reflns_number_gt 4361
_reflns_number_total 4698
_reflns_threshold_expression >2sigma(I)
_cod_data_source_file c4cc10132d2.cif
_cod_data_source_block s4084na
_cod_original_cell_volume 1226.69(9)
_cod_database_code 7116872

loop_
_symmetry_equiv_pos_as_xyz
'x, y, z'
'-x, -y, -z'

loop_
_atom_site_label
_atom_site_type_symbol
_atom_site_fract_x
_atom_site_fract_y
_atom_site_fract_z
_atom_site_U_iso_or_equiv
_atom_site_adp_type
_atom_site_occupancy
_atom_site_symmetry_multiplicity
_atom_site_calc_flag
_atom_site_refinement_flags
C1 C -0.1579(2) 0.18274(15) 0.58660(13) 0.0175(3) Uani 1 1 d .
C2 C -0.2622(2) 0.25540(15) 0.61425(13) 0.0171(3) Uani 1 1 d .
H2 H -0.3716 0.2357 0.5797 0.021 Uiso 1 1 calc R
C3 C -0.2082(2) 0.35506(15) 0.69099(13) 0.0157(3) Uani 1 1 d .
C4 C -0.0457(2) 0.38912(14) 0.74726(12) 0.0142(3) Uani 1 1 d .
C5 C 0.02244(19) 0.49165(14) 0.83086(12) 0.0144(3) Uani 1 1 d .
C6 C -0.0774(2) 0.55351(15) 0.88585(13) 0.0156(3) Uani 1 1 d .
H6 H -0.1923 0.5305 0.8650 0.019 Uiso 1 1 calc R
C7 C -0.0129(2) 0.64437(15) 0.96709(13) 0.0160(3) Uani 1 1 d .
H7 H -0.0837 0.6784 1.0058 0.019 Uiso 1 1 calc R
C8 C 0.1592(2) 0.68969(15) 0.99549(13) 0.0151(3) Uani 1 1 d .
C9 C 0.2210(2) 0.78849(15) 1.07739(13) 0.0168(3) Uani 1 1 d .
H9 H 0.1484 0.8208 1.1158 0.020 Uiso 1 1 calc R
C10 C 0.3860(2) 0.83755(15) 1.10127(13) 0.0177(3) Uani 1 1 d .
C11 C 0.4926(2) 0.79432(16) 1.04133(13) 0.0190(3) Uani 1 1 d .
H11 H 0.6061 0.8319 1.0553 0.023 Uiso 1 1 calc R
C12 C 0.4329(2) 0.69771(15) 0.96245(13) 0.0166(3) Uani 1 1 d .
C13 C 0.2641(2) 0.63516(15) 0.94016(12) 0.0149(3) Uani 1 1 d .
C14 C 0.1937(2) 0.52525(15) 0.86504(12) 0.0149(3) Uani 1 1 d .
C15 C 0.2893(2) 0.44339(15) 0.83366(13) 0.0171(3) Uani 1 1 d .
H15 H 0.4016 0.4613 0.8622 0.021 Uiso 1 1 calc R
C16 C 0.2235(2) 0.34104(16) 0.76429(13) 0.0184(3) Uani 1 1 d .
H16 H 0.2889 0.2863 0.7477 0.022 Uiso 1 1 calc R
C17 C 0.0572(2) 0.31349(15) 0.71533(13) 0.0161(3) Uani 1 1 d .
C18 C 0.0008(2) 0.21165(15) 0.63608(13) 0.0177(3) Uani 1 1 d .
H18 H 0.0725 0.1630 0.6169 0.021 Uiso 1 1 calc R
C19 C -0.2231(2) 0.07068(18) 0.50158(14) 0.0216(4) Uani 1 1 d .
C20 C 0.4558(2) 0.94505(17) 1.18709(15) 0.0228(4) Uani 1 1 d .
C21 C 0.9972(2) 0.17166(15) 0.24578(13) 0.0174(3) Uani 1 1 d .
C22 C 1.1471(2) 0.20964(16) 0.31225(14) 0.0198(3) Uani 1 1 d .
H22 H 1.2323 0.1709 0.3005 0.024 Uiso 1 1 calc R
C23 C 1.1714(2) 0.30249(15) 0.39415(14) 0.0179(3) Uani 1 1 d .
C24 C 1.0513(2) 0.36868(15) 0.41433(12) 0.0153(3) Uani 1 1 d .
C25 C 1.0682(2) 0.47535(15) 0.49328(12) 0.0153(3) Uani 1 1 d .
C26 C 0.7790(2) 0.46605(16) 0.44331(13) 0.0183(3) Uani 1 1 d .
H26 H 0.6850 0.4941 0.4553 0.022 Uiso 1 1 calc R
C27 C 0.7647(2) 0.37153(16) 0.36664(13) 0.0186(3) Uani 1 1 d .
H27 H 0.6619 0.3374 0.3242 0.022 Uiso 1 1 calc R
C28 C 0.8988(2) 0.32214(15) 0.34797(12) 0.0155(3) Uani 1 1 d .
C29 C 0.8738(2) 0.22520(15) 0.26451(13) 0.0167(3) Uani 1 1 d .
H29 H 0.7706 0.1974 0.2214 0.020 Uiso 1 1 calc R
C30 C 0.9743(2) 0.06682(16) 0.15793(15) 0.0216(4) Uani 1 1 d .
Cl1 Cl -0.35370(5) 0.43911(4) 0.70557(3) 0.02150(11) Uani 1 1 d .
Cl2 Cl 0.57506(5) 0.66784(4) 0.88358(3) 0.02290(11) Uani 1 1 d .
Cl3 Cl 1.36025(5) 0.32512(4) 0.47274(4) 0.03154(13) Uani 1 1 d .
F1 F -0.11114(14) 0.05794(10) 0.44177(8) 0.0258(2) Uani 1 1 d .
F2 F -0.35425(15) 0.08160(12) 0.44229(10) 0.0364(3) Uani 1 1 d .
F3 F -0.26187(18) -0.02883(10) 0.54285(9) 0.0367(3) Uani 1 1 d .
F4 F 0.59072(16) 0.93290(12) 1.24235(9) 0.0381(3) Uani 1 1 d .
F5 F 0.35019(15) 0.96217(10) 1.25025(9) 0.0301(3) Uani 1 1 d .
F6 F 0.49861(16) 1.04786(10) 1.14734(9) 0.0334(3) Uani 1 1 d .
F7 F 1.09616(15) 0.08298(11) 0.10307(9) 0.0355(3) Uani 1 1 d .
F8 F 0.83558(14) 0.05055(10) 0.09361(8) 0.0269(2) Uani 1 1 d .
F9 F 0.96969(16) -0.03746(10) 0.19453(9) 0.0318(3) Uani 1 1 d .

loop_
_atom_site_aniso_label
_atom_site_aniso_U_11
_atom_site_aniso_U_22
_atom_site_aniso_U_33
_atom_site_aniso_U_23
_atom_site_aniso_U_13
_atom_site_aniso_U_12
C1 0.0214(8) 0.0149(8) 0.0151(8) 0.0022(6) 0.0035(7) 0.0017(6)
C2 0.0163(8) 0.0172(8) 0.0159(8) 0.0026(6) 0.0011(6) 0.0009(6)
C3 0.0152(8) 0.0156(8) 0.0168(8) 0.0030(6) 0.0040(6) 0.0037(6)
C4 0.0143(7) 0.0137(7) 0.0143(7) 0.0027(6) 0.0033(6) 0.0020(6)
C5 0.0148(8) 0.0140(7) 0.0140(7) 0.0024(6) 0.0019(6) 0.0031(6)
C6 0.0133(7) 0.0169(8) 0.0160(7) 0.0024(6) 0.0013(6) 0.0029(6)
C7 0.0155(8) 0.0168(8) 0.0171(8) 0.0025(6) 0.0052(6) 0.0059(6)
C8 0.0167(8) 0.0142(8) 0.0146(7) 0.0032(6) 0.0024(6) 0.0033(6)
C9 0.0193(8) 0.0155(8) 0.0162(8) 0.0016(6) 0.0046(6) 0.0055(6)
C10 0.0209(8) 0.0160(8) 0.0145(8) -0.0002(6) 0.0017(6) 0.0036(6)
C11 0.0149(8) 0.0192(8) 0.0204(8) 0.0005(7) -0.0005(6) 0.0023(6)
C12 0.0150(8) 0.0170(8) 0.0175(8) -0.0004(6) 0.0029(6) 0.0050(6)
C13 0.0152(8) 0.0153(8) 0.0140(7) 0.0022(6) 0.0017(6) 0.0039(6)
C14 0.0151(8) 0.0152(8) 0.0138(7) 0.0016(6) 0.0030(6) 0.0026(6)
C15 0.0136(7) 0.0185(8) 0.0184(8) 0.0015(6) 0.0012(6) 0.0038(6)
C16 0.0169(8) 0.0181(8) 0.0216(8) 0.0019(6) 0.0039(7) 0.0077(6)
C17 0.0174(8) 0.0151(8) 0.0160(8) 0.0020(6) 0.0036(6) 0.0038(6)
C18 0.0197(8) 0.0155(8) 0.0187(8) 0.0014(6) 0.0058(7) 0.0049(6)
C19 0.0180(8) 0.0303(10) 0.0204(8) 0.0096(7) 0.0073(7) 0.0086(7)
C20 0.0177(8) 0.0210(9) 0.0295(9) 0.0015(7) 0.0061(7) 0.0046(7)
C21 0.0208(8) 0.0143(8) 0.0156(8) 0.0020(6) 0.0035(7) 0.0013(6)
C22 0.0184(8) 0.0170(8) 0.0242(9) 0.0022(7) 0.0050(7) 0.0048(6)
C23 0.0146(8) 0.0162(8) 0.0208(8) 0.0017(6) -0.0012(6) 0.0022(6)
C24 0.0152(8) 0.0142(7) 0.0151(7) 0.0029(6) 0.0021(6) 0.0006(6)
C25 0.0154(8) 0.0149(8) 0.0143(7) 0.0028(6) 0.0016(6) 0.0013(6)
C26 0.0140(8) 0.0194(8) 0.0203(8) 0.0002(6) 0.0013(7) 0.0039(6)
C27 0.0143(7) 0.0203(8) 0.0178(8) -0.0003(6) -0.0015(6) 0.0017(6)
C28 0.0171(8) 0.0140(7) 0.0137(7) 0.0021(6) 0.0012(6) 0.0010(6)
C29 0.0171(8) 0.0150(8) 0.0154(8) 0.0018(6) 0.0000(6) 0.0003(6)
C30 0.0197(8) 0.0197(9) 0.0254(9) 0.0049(7) 0.0034(7) 0.0042(7)
Cl1 0.01539(19) 0.0239(2) 0.0228(2) -0.00519(15) -0.00221(15) 0.00774(15)
Cl2 0.01382(19) 0.0234(2) 0.0279(2) -0.00620(16) 0.00582(16) 0.00194(15)
Cl3 0.0196(2) 0.0224(2) 0.0458(3) -0.01005(18) -0.01237(19) 0.00916(17)
F1 0.0301(6) 0.0233(5) 0.0218(5) -0.0040(4) 0.0065(4) 0.0049(4)
F2 0.0295(6) 0.0385(7) 0.0322(6) -0.0167(5) -0.0102(5) 0.0101(5)
F3 0.0575(8) 0.0164(5) 0.0299(6) -0.0015(4) 0.0148(6) -0.0048(5)
F4 0.0362(7) 0.0413(7) 0.0286(6) -0.0153(5) -0.0133(5) 0.0145(6)
F5 0.0318(6) 0.0277(6) 0.0247(6) -0.0099(4) 0.0095(5) 0.0004(5)
F6 0.0404(7) 0.0183(5) 0.0338(6) -0.0033(5) 0.0075(5) -0.0050(5)
F7 0.0325(6) 0.0365(7) 0.0312(6) -0.0110(5) 0.0164(5) -0.0007(5)
F8 0.0296(6) 0.0249(6) 0.0214(5) -0.0066(4) -0.0035(4) 0.0065(5)
F9 0.0475(7) 0.0178(5) 0.0298(6) -0.0003(4) 0.0017(5) 0.0119(5)

loop_
_atom_type_symbol
_atom_type_description
_atom_type_scat_dispersion_real
_atom_type_scat_dispersion_imag
_atom_type_scat_source
C C 0.0181 0.0091 'International Tables Vol C Tables 4.2.6.8 and 6.1.1.4'
H H 0.0000 0.0000 'International Tables Vol C Tables 4.2.6.8 and 6.1.1.4'
F F 0.0727 0.0534 'International Tables Vol C Tables 4.2.6.8 and 6.1.1.4'
Cl Cl 0.3639 0.7018 'International Tables Vol C Tables 4.2.6.8 and 6.1.1.4'

loop_
_geom_angle_atom_site_label_1
_geom_angle_atom_site_label_2
_geom_angle_atom_site_label_3
_geom_angle
_geom_angle_site_symmetry_1
_geom_angle_site_symmetry_3
C18 C1 C2 119.71(15) . .
C18 C1 C19 121.01(16) . .
C2 C1 C19 119.27(15) . .
C3 C2 C1 120.63(16) . .
C3 C2 H2 119.7 . .
C1 C2 H2 119.7 . .
C2 C3 C4 122.68(16) . .
C2 C3 Cl1 112.78(13) . .
C4 C3 Cl1 124.41(13) . .
C17 C4 C3 114.73(15) . .
C17 C4 C5 118.40(15) . .
C3 C4 C5 126.87(15) . .
C14 C5 C6 118.22(15) . .
C14 C5 C4 119.10(15) . .
C6 C5 C4 122.47(15) . .
C7 C6 C5 121.83(15) . .
C7 C6 H6 119.1 . .
C5 C6 H6 119.1 . .
C6 C7 C8 121.24(16) . .
C6 C7 H7 119.4 . .
C8 C7 H7 119.4 . .
C9 C8 C13 121.62(15) . .
C9 C8 C7 119.32(15) . .
C13 C8 C7 119.06(15) . .
C10 C9 C8 119.82(16) . .
C10 C9 H9 120.1 . .
C8 C9 H9 120.1 . .
C9 C10 C11 120.19(16) . .
C9 C10 C20 121.09(16) . .
C11 C10 C20 118.56(15) . .
C12 C11 C10 119.95(16) . .
C12 C11 H11 120.0 . .
C10 C11 H11 120.0 . .
C11 C12 C13 122.46(16) . .
C11 C12 Cl2 114.49(13) . .
C13 C12 Cl2 122.72(13) . .
C8 C13 C12 115.27(15) . .
C8 C13 C14 118.85(15) . .
C12 C13 C14 125.86(15) . .
C5 C14 C15 118.91(15) . .
C5 C14 C13 119.19(15) . .
C15 C14 C13 121.52(15) . .
C16 C15 C14 121.42(15) . .
C16 C15 H15 119.3 . .
C14 C15 H15 119.3 . .
C15 C16 C17 121.26(16) . .
C15 C16 H16 119.4 . .
C17 C16 H16 119.4 . .
C18 C17 C4 122.12(15) . .
C18 C17 C16 118.36(16) . .
C4 C17 C16 119.51(15) . .
C1 C18 C17 120.11(16) . .
C1 C18 H18 119.9 . .
C17 C18 H18 119.9 . .
F3 C19 F2 108.73(16) . .
F3 C19 F1 107.94(16) . .
F2 C19 F1 108.29(15) . .
F3 C19 C1 110.87(14) . .
F2 C19 C1 110.36(15) . .
F1 C19 C1 110.57(15) . .
F5 C20 F4 109.07(16) . .
F5 C20 F6 106.76(15) . .
F4 C20 F6 106.32(15) . .
F5 C20 C10 112.53(15) . .
F4 C20 C10 111.14(15) . .
F6 C20 C10 110.73(15) . .
C29 C21 C22 119.63(16) . .
C29 C21 C30 121.67(15) . .
C22 C21 C30 118.61(16) . .
C23 C22 C21 120.39(16) . .
C23 C22 H22 119.8 . .
C21 C22 H22 119.8 . .
C22 C23 C24 123.08(15) . .
C22 C23 Cl3 112.26(13) . .
C24 C23 Cl3 124.61(13) . .
C28 C24 C23 114.00(15) . .
C28 C24 C25 118.06(15) . .
C23 C24 C25 127.94(15) . .
C25 C25 C26 118.31(19) 2_766 2_766
C25 C25 C24 120.16(18) 2_766 .
C26 C25 C24 121.51(15) 2_766 .
C27 C26 C25 121.71(16) . 2_766
C27 C26 H26 119.1 . .
C25 C26 H26 119.1 2_766 .
C26 C27 C28 121.78(15) . .
C26 C27 H27 119.1 . .
C28 C27 H27 119.1 . .
C29 C28 C27 117.99(15) . .
C29 C28 C24 122.41(16) . .
C27 C28 C24 119.58(15) . .
C21 C29 C28 120.23(15) . .
C21 C29 H29 119.9 . .
C28 C29 H29 119.9 . .
F7 C30 F8 108.21(15) . .
F7 C30 F9 106.88(16) . .
F8 C30 F9 106.80(14) . .
F7 C30 C21 111.53(14) . .
F8 C30 C21 112.13(15) . .
F9 C30 C21 111.02(15) . .

loop_
_geom_bond_atom_site_label_1
_geom_bond_atom_site_label_2
_geom_bond_distance
_geom_bond_site_symmetry_2
C1 C18 1.375(2) .
C1 C2 1.396(2) .
C1 C19 1.538(2) .
C2 C3 1.374(2) .
C2 H2 0.9500 .
C3 C4 1.433(2) .
C3 Cl1 1.7462(17) .
C4 C17 1.425(2) .
C4 C5 1.459(2) .
C5 C14 1.422(2) .
C5 C6 1.425(2) .
C6 C7 1.356(2) .
C6 H6 0.9500 .
C7 C8 1.425(2) .
C7 H7 0.9500 .
C8 C9 1.413(2) .
C8 C13 1.416(2) .
C9 C10 1.371(2) .
C9 H9 0.9500 .
C10 C11 1.400(3) .
C10 C20 1.514(2) .
C11 C12 1.372(2) .
C11 H11 0.9500 .
C12 C13 1.430(2) .
C12 Cl2 1.7460(17) .
C13 C14 1.455(2) .
C14 C15 1.428(2) .
C15 C16 1.351(2) .
C15 H15 0.9500 .
C16 C17 1.431(2) .
C16 H16 0.9500 .
C17 C18 1.411(2) .
C18 H18 0.9500 .
C19 F3 1.321(2) .
C19 F2 1.324(2) .
C19 F1 1.326(2) .
C20 F5 1.323(2) .
C20 F4 1.330(2) .
C20 F6 1.347(2) .
C21 C29 1.362(2) .
C21 C22 1.402(2) .
C21 C30 1.515(2) .
C22 C23 1.373(2) .
C22 H22 0.9500 .
C23 C24 1.434(2) .
C23 Cl3 1.7512(17) .
C24 C28 1.424(2) .
C24 C25 1.466(2) .
C25 C25 1.421(3) 2_766
C25 C26 1.428(2) 2_766
C26 C27 1.353(2) .
C26 C25 1.428(2) 2_766
C26 H26 0.9500 .
C27 C28 1.417(2) .
C27 H27 0.9500 .
C28 C29 1.416(2) .
C29 H29 0.9500 .
C30 F7 1.325(2) .
C30 F8 1.329(2) .
C30 F9 1.343(2) .

loop_
_geom_torsion_atom_site_label_1
_geom_torsion_atom_site_label_2
_geom_torsion_atom_site_label_3
_geom_torsion_atom_site_label_4
_geom_torsion
_geom_torsion_site_symmetry_1
_geom_torsion_site_symmetry_4
C18 C1 C2 C3 -0.5(2) . .
C19 C1 C2 C3 179.03(15) . .
C1 C2 C3 C4 -0.8(3) . .
C1 C2 C3 Cl1 175.25(13) . .
C2 C3 C4 C17 1.7(2) . .
Cl1 C3 C4 C17 -173.90(12) . .
C2 C3 C4 C5 -178.94(16) . .
Cl1 C3 C4 C5 5.4(2) . .
C17 C4 C5 C14 10.8(2) . .
C3 C4 C5 C14 -168.50(15) . .
C17 C4 C5 C6 -163.78(15) . .
C3 C4 C5 C6 16.9(3) . .
C14 C5 C6 C7 1.7(2) . .
C4 C5 C6 C7 176.33(15) . .
C5 C6 C7 C8 5.7(3) . .
C6 C7 C8 C9 176.85(15) . .
C6 C7 C8 C13 -2.6(2) . .
C13 C8 C9 C10 3.3(2) . .
C7 C8 C9 C10 -176.07(16) . .
C8 C9 C10 C11 3.4(3) . .
C8 C9 C10 C20 178.73(15) . .
C9 C10 C11 C12 -4.0(3) . .
C20 C10 C11 C12 -179.46(16) . .
C10 C11 C12 C13 -2.1(3) . .
C10 C11 C12 Cl2 171.49(13) . .
C9 C8 C13 C12 -8.8(2) . .
C7 C8 C13 C12 170.56(15) . .
C9 C8 C13 C14 172.93(15) . .
C7 C8 C13 C14 -7.7(2) . .
C11 C12 C13 C8 8.3(2) . .
Cl2 C12 C13 C8 -164.79(12) . .
C11 C12 C13 C14 -173.62(16) . .
Cl2 C12 C13 C14 13.3(2) . .
C6 C5 C14 C15 161.18(15) . .
C4 C5 C14 C15 -13.6(2) . .
C6 C5 C14 C13 -11.9(2) . .
C4 C5 C14 C13 173.29(14) . .
C8 C13 C14 C5 14.9(2) . .
C12 C13 C14 C5 -163.11(16) . .
C8 C13 C14 C15 -157.98(15) . .
C12 C13 C14 C15 24.0(3) . .
C5 C14 C15 C16 6.7(2) . .
C13 C14 C15 C16 179.65(16) . .
C14 C15 C16 C17 3.2(3) . .
C3 C4 C17 C18 -1.4(2) . .
C5 C4 C17 C18 179.19(15) . .
C3 C4 C17 C16 178.30(15) . .
C5 C4 C17 C16 -1.1(2) . .
C15 C16 C17 C18 173.70(16) . .
C15 C16 C17 C4 -6.0(3) . .
C2 C1 C18 C17 0.8(2) . .
C19 C1 C18 C17 -178.72(15) . .
C4 C17 C18 C1 0.2(3) . .
C16 C17 C18 C1 -179.50(16) . .
C18 C1 C19 F3 80.2(2) . .
C2 C1 C19 F3 -99.28(19) . .
C18 C1 C19 F2 -159.25(16) . .
C2 C1 C19 F2 21.3(2) . .
C18 C1 C19 F1 -39.5(2) . .
C2 C1 C19 F1 141.04(16) . .
C9 C10 C20 F5 17.0(2) . .
C11 C10 C20 F5 -167.63(16) . .
C9 C10 C20 F4 139.63(17) . .
C11 C10 C20 F4 -45.0(2) . .
C9 C10 C20 F6 -102.43(19) . .
C11 C10 C20 F6 73.0(2) . .
C29 C21 C22 C23 -1.8(3) . .
C30 C21 C22 C23 -178.53(16) . .
C21 C22 C23 C24 -2.7(3) . .
C21 C22 C23 Cl3 174.72(13) . .
C22 C23 C24 C28 5.7(2) . .
Cl3 C23 C24 C28 -171.33(12) . .
C22 C23 C24 C25 -174.31(16) . .
Cl3 C23 C24 C25 8.6(3) . .
C28 C24 C25 C25 4.2(3) . 2_766
C23 C24 C25 C25 -175.78(18) . 2_766
C28 C24 C25 C26 -174.40(15) . 2_766
C23 C24 C25 C26 5.6(3) . 2_766
C25 C26 C27 C28 2.8(3) 2_766 .
C26 C27 C28 C29 -178.49(16) . .
C26 C27 C28 C24 3.1(3) . .
C23 C24 C28 C29 -4.8(2) . .
C25 C24 C28 C29 175.26(15) . .
C23 C24 C28 C27 173.55(15) . .
C25 C24 C28 C27 -6.4(2) . .
C22 C21 C29 C28 2.7(2) . .
C30 C21 C29 C28 179.31(15) . .
C27 C28 C29 C21 -177.56(15) . .
C24 C28 C29 C21 0.8(2) . .
C29 C21 C30 F7 132.91(17) . .
C22 C21 C30 F7 -50.4(2) . .
C29 C21 C30 F8 11.4(2) . .
C22 C21 C30 F8 -171.98(15) . .
C29 C21 C30 F9 -108.02(19) . .
C22 C21 C30 F9 68.6(2) . .
